data_1524378
loop_
_publ_author_name
'Founes, L.'
'Vlasse, M.'
'Saux, M.'

_publ_section_title
;
 Preparation, properties and crystal structure of Tl V5 S8
;
_journal_name_full 'Materials Research Bulletin'
_journal_page_first 1
_journal_page_last 6
_journal_volume 12
_journal_year 1977
_chemical_formula_sum 'S8 Tl V5'
_chemical_name_systematic 'Tl V5 S8'
_space_group_IT_number 5
_symmetry_space_group_name_Hall 'C 2y'
_symmetry_space_group_name_H-M 'C 1 2 1'
_cell_angle_alpha 90
_cell_angle_beta 103.94
_cell_angle_gamma 90
_cell_formula_units_Z 2
_cell_length_a 17.465
_cell_length_b 3.301
_cell_length_c 8.519
_cell_volume 476.672
_citation_journal_id_ASTM MRBUAC
_cod_data_source_file Founes_MRBUAC_1977_308.cif
_cod_data_source_block S8Tl1V5
_cod_original_cell_volume 476.6724
_cod_original_formula_sum 'S8 Tl1 V5'
_cod_database_code 1524378

loop_
_symmetry_equiv_pos_as_xyz
x,y,z
-x,y,-z
x+1/2,y+1/2,z
-x+1/2,y+1/2,-z

loop_
_atom_site_label
_atom_site_type_symbol
_atom_site_fract_x
_atom_site_fract_y
_atom_site_fract_z
_atom_site_occupancy
_atom_site_U_iso_or_equiv
S2 S-2 0.2595 0.036 0.3411 1 0.0
Tl1 Tl+1 0 0 0 1 0.0
V2 V+3 0 0.555 0.5 1 0.0
V3 V+3 0.1507 0.044 0.4912 1 0.0
S3 S-2 0.0849 0.537 0.3168 1 0.0
S1 S-2 0.1614 0.541 0.0013 1 0.0
V1 V+3 0.2906 0.539 0.1462 1 0.0
S4 S-2 0.4261 0.521 0.3244 1 0.0
